data_2243734
loop_
_publ_author_name
'Carsch, Kurtis M.'
'Ho, William'
'Lui, Kai Hin'
'Valtierra, Gregory'
'Dogutan, Dilek K.'
'Nocera, Daniel G.'
'Zheng, Shao-Liang'

_publ_section_title
;
 Crystal structure of the RuPhos ligand
;
_journal_coeditor_code MW2173
_journal_issue 2
_journal_name_full 'Acta Crystallographica Section E'
_journal_page_first 171
_journal_page_last 174
_journal_paper_doi 10.1107/S2056989021000542
_journal_volume 77
_journal_year 2021
_chemical_formula_iupac 'C30 H43 O2 P'
_chemical_formula_moiety 'C30 H43 O2 P'
_chemical_formula_sum 'C30 H43 O2 P'
_chemical_formula_weight 466.61
_chemical_name_common RuPhos
_chemical_name_systematic
;
2-Dicyclohexylphosphanyl-2',6'-bis(propan-2-yloxy)biphenyl
;
_space_group_crystal_system triclinic
_space_group_IT_number 2
_space_group_name_Hall '-P 1'
_space_group_name_H-M_alt 'P -1'
_atom_sites_solution_hydrogens geom
_atom_sites_solution_primary dual
_atom_sites_solution_secondary difmap
_audit_creation_method SHELXL-2018/3
_cell_angle_alpha 71.2052(8)
_cell_angle_beta 85.1144(8)
_cell_angle_gamma 87.9801(9)
_cell_formula_units_Z 4
_cell_length_a 9.6160(4)
_cell_length_b 15.8209(7)
_cell_length_c 19.0324(9)
_cell_measurement_reflns_used 9987
_cell_measurement_temperature 100(2)
_cell_measurement_theta_max 24.82
_cell_measurement_theta_min 2.23
_cell_volume 2731.0(2)
_computing_cell_refinement
;
SAINT (Bruker, 2015)
;
_computing_data_collection
;
APEX3 (Bruker, 2015)
;
_computing_data_reduction
;
SAINT (Bruker, 2015)
;
_computing_molecular_graphics
;
SHELXTL (Sheldrick, 2008); Mercury (Macrae <i>et al.</i>,  2020)
;
_computing_publication_material
;
SHELXTL (Sheldrick, 2008)
;
_computing_structure_refinement
;
<i>SHELXL2018/3</i> (Sheldrick, 2015b)
;
_computing_structure_solution
;
<i>SHELXT2014</i> (Sheldrick, 2015a)
;
_diffrn_ambient_temperature 100(2)
_diffrn_measured_fraction_theta_full 0.999
_diffrn_measured_fraction_theta_max 0.999
_diffrn_measurement_device_type 'Bruker APEXII CCD'
_diffrn_measurement_method 'omega and phi scans'
_diffrn_radiation_type MoK\a
_diffrn_radiation_wavelength 0.71073
_diffrn_reflns_av_R_equivalents 0.0440
_diffrn_reflns_av_unetI/netI 0.0327
_diffrn_reflns_limit_h_max 11
_diffrn_reflns_limit_h_min -11
_diffrn_reflns_limit_k_max 18
_diffrn_reflns_limit_k_min -18
_diffrn_reflns_limit_l_max 22
_diffrn_reflns_limit_l_min -22
_diffrn_reflns_number 55802
_diffrn_reflns_theta_full 25.088
_diffrn_reflns_theta_max 25.088
_diffrn_reflns_theta_min 1.360
_diffrn_source 'fine-focus sealed tube'
_exptl_absorpt_coefficient_mu 0.124
_exptl_absorpt_correction_T_max 0.7452
_exptl_absorpt_correction_T_min 0.6874
_exptl_absorpt_correction_type multi-scan
_exptl_absorpt_process_details
;
(<i>SADABS2016/2</i>; Krause <i>et al.</i>, 2015)
;
_exptl_crystal_colour colorless
_exptl_crystal_density_diffrn 1.135
_exptl_crystal_description plate
_exptl_crystal_F_000 1016
_exptl_crystal_size_max 0.42
_exptl_crystal_size_mid 0.24
_exptl_crystal_size_min 0.12
_refine_diff_density_max 0.485
_refine_diff_density_min -0.270
_refine_ls_extinction_method none
_refine_ls_goodness_of_fit_ref 1.051
_refine_ls_hydrogen_treatment constr
_refine_ls_matrix_type full
_refine_ls_number_parameters 603
_refine_ls_number_reflns 9733
_refine_ls_number_restraints 0
_refine_ls_restrained_S_all 1.051
_refine_ls_R_factor_all 0.0559
_refine_ls_R_factor_gt 0.0420
_refine_ls_shift/su_max 0.001
_refine_ls_shift/su_mean 0.000
_refine_ls_structure_factor_coef Fsqd
_refine_ls_weighting_details 'w=1/[\s^2^(Fo^2^)+(0.0678P)^2^+0.4429P] where P=(Fo^2^+2Fc^2^)/3'
_refine_ls_weighting_scheme calc
_refine_ls_wR_factor_gt 0.1078
_refine_ls_wR_factor_ref 0.1164
_reflns_number_gt 7694
_reflns_number_total 9733
_reflns_threshold_expression 'I > 2\s(I)'
_cod_data_source_file mw2173sup1.cif
_cod_data_source_block I
_cod_database_code 2243734
_shelx_space_group_comment
;
The symmetry employed for this shelxl refinement is uniquely defined
by the following loop, which should always be used as a source of
symmetry information in preference to the above space-group names.
They are only intended as comments.
;

loop_
_space_group_symop_operation_xyz
'x, y, z'
'-x, -y, -z'

loop_
_atom_site_type_symbol
_atom_site_label
_atom_site_fract_x
_atom_site_fract_y
_atom_site_fract_z
_atom_site_U_iso_or_equiv
_atom_site_adp_type
_atom_site_calc_flag
_atom_site_occupancy
_atom_site_disorder_assembly
_atom_site_disorder_group
P P1A 0.44121(4) 0.24874(3) 0.10395(2) 0.02025(12) Uani d 1 . .
O O1A 0.73773(12) 0.26833(8) 0.22546(7) 0.0254(3) Uani d 1 . .
O O2A 0.38076(12) 0.46762(8) 0.12987(7) 0.0260(3) Uani d 1 . .
C C1A 0.76140(18) 0.49580(12) 0.09137(10) 0.0253(4) Uani d 1 . .
H H1A 0.828797 0.538226 0.062727 0.030 Uiso calc 1 . .
C C2A 0.80634(18) 0.41479(12) 0.13848(9) 0.0232(4) Uani d 1 . .
H H2A 0.903169 0.401717 0.142059 0.028 Uiso calc 1 . .
C C3A 0.70763(17) 0.35312(11) 0.18034(9) 0.0205(4) Uani d 1 . .
C C4A 0.56474(17) 0.37326(11) 0.17716(9) 0.0201(4) Uani d 1 . .
C C5A 0.52256(17) 0.45552(11) 0.12887(9) 0.0212(4) Uani d 1 . .
C C6A 0.62045(18) 0.51673(12) 0.08484(9) 0.0238(4) Uani d 1 . .
H H6A 0.591592 0.571762 0.050958 0.029 Uiso calc 1 . .
C C7A 0.87460(17) 0.24929(12) 0.25305(9) 0.0226(4) Uani d 1 . .
H H7A 0.947689 0.268124 0.210533 0.027 Uiso calc 1 . .
C C8A 0.8784(2) 0.14893(12) 0.28799(11) 0.0327(4) Uani d 1 . .
H H8AA 0.803622 0.130433 0.327973 0.049 Uiso calc 1 . .
H H8AB 0.968856 0.130520 0.308542 0.049 Uiso calc 1 . .
H H8AC 0.865337 0.120769 0.250117 0.049 Uiso calc 1 . .
C C9A 0.8942(2) 0.29824(13) 0.30753(11) 0.0337(5) Uani d 1 . .
H H9AA 0.881824 0.362507 0.283121 0.051 Uiso calc 1 . .
H H9AB 0.988436 0.286470 0.324639 0.051 Uiso calc 1 . .
H H9AC 0.825244 0.277568 0.350252 0.051 Uiso calc 1 . .
C C10A 0.32140(18) 0.55063(11) 0.08509(10) 0.0234(4) Uani d 1 . .
H H10A 0.364353 0.567120 0.032781 0.028 Uiso calc 1 . .
C C11A 0.16772(18) 0.53064(12) 0.08720(10) 0.0286(4) Uani d 1 . .
H H11A 0.157521 0.479873 0.069211 0.043 Uiso calc 1 . .
H H11B 0.120351 0.583090 0.055317 0.043 Uiso calc 1 . .
H H11C 0.125984 0.516023 0.138452 0.043 Uiso calc 1 . .
C C12A 0.3421(2) 0.62528(12) 0.11709(10) 0.0281(4) Uani d 1 . .
H H12A 0.302150 0.607829 0.168801 0.042 Uiso calc 1 . .
H H12B 0.295424 0.679661 0.087671 0.042 Uiso calc 1 . .
H H12C 0.442088 0.636519 0.115453 0.042 Uiso calc 1 . .
C C13A 0.45947(16) 0.30853(11) 0.22582(9) 0.0189(4) Uani d 1 . .
C C14A 0.42997(18) 0.30783(12) 0.29927(9) 0.0244(4) Uani d 1 . .
H H14A 0.478409 0.347259 0.316983 0.029 Uiso calc 1 . .
C C15A 0.33181(18) 0.25092(12) 0.34640(9) 0.0243(4) Uani d 1 . .
H H15A 0.312327 0.251473 0.396033 0.029 Uiso calc 1 . .
C C16A 0.26173(17) 0.19284(12) 0.32077(9) 0.0228(4) Uani d 1 . .
H H16A 0.193853 0.153456 0.352835 0.027 Uiso calc 1 . .
C C17A 0.29094(17) 0.19236(11) 0.24816(9) 0.0219(4) Uani d 1 . .
H H17A 0.242364 0.152374 0.231117 0.026 Uiso calc 1 . .
C C18A 0.39021(16) 0.24941(11) 0.19962(9) 0.0191(4) Uani d 1 . .
C C19A 0.56208(17) 0.14958(11) 0.12748(9) 0.0225(4) Uani d 1 . .
H H19A 0.623416 0.158877 0.164187 0.027 Uiso calc 1 . .
C C20A 0.49358(18) 0.05907(12) 0.16617(11) 0.0277(4) Uani d 1 . .
H H20A 0.430588 0.046087 0.132477 0.033 Uiso calc 1 . .
H H20B 0.436623 0.061208 0.211426 0.033 Uiso calc 1 . .
C C21A 0.6032(2) -0.01574(13) 0.18785(12) 0.0336(5) Uani d 1 . .
H H21A 0.660653 -0.005816 0.225178 0.040 Uiso calc 1 . .
H H21B 0.555675 -0.073817 0.210701 0.040 Uiso calc 1 . .
C C22A 0.6969(2) -0.01855(13) 0.12017(12) 0.0358(5) Uani d 1 . .
H H22A 0.768857 -0.065767 0.135702 0.043 Uiso calc 1 . .
H H22B 0.640685 -0.033274 0.084521 0.043 Uiso calc 1 . .
C C23A 0.7672(2) 0.07093(14) 0.08252(11) 0.0343(5) Uani d 1 . .
H H23A 0.824561 0.068569 0.037461 0.041 Uiso calc 1 . .
H H23B 0.830192 0.082695 0.116769 0.041 Uiso calc 1 . .
C C24A 0.66063(19) 0.14738(14) 0.06047(10) 0.0317(4) Uani d 1 . .
H H24A 0.710452 0.204885 0.039698 0.038 Uiso calc 1 . .
H H24B 0.605455 0.139840 0.021323 0.038 Uiso calc 1 . .
C C25A 0.27731(17) 0.20963(11) 0.07905(9) 0.0208(4) Uani d 1 . .
H H25A 0.247972 0.152025 0.117565 0.025 Uiso calc 1 . .
C C26A 0.16401(17) 0.28097(11) 0.07721(9) 0.0228(4) Uani d 1 . .
H H26A 0.147661 0.287411 0.127304 0.027 Uiso calc 1 . .
H H26B 0.197014 0.339067 0.042142 0.027 Uiso calc 1 . .
C C27A 0.02658(18) 0.25724(13) 0.05328(10) 0.0272(4) Uani d 1 . .
H H27A -0.042876 0.305446 0.051484 0.033 Uiso calc 1 . .
H H27B -0.010478 0.201445 0.090221 0.033 Uiso calc 1 . .
C C28A 0.04904(19) 0.24489(13) -0.02343(10) 0.0287(4) Uani d 1 . .
H H28A -0.039501 0.226291 -0.036863 0.034 Uiso calc 1 . .
H H28B 0.077098 0.302388 -0.061213 0.034 Uiso calc 1 . .
C C29A 0.16146(18) 0.17469(12) -0.02343(10) 0.0265(4) Uani d 1 . .
H H29A 0.178402 0.170659 -0.074302 0.032 Uiso calc 1 . .
H H29B 0.128080 0.115811 0.010016 0.032 Uiso calc 1 . .
C C30A 0.29839(18) 0.19636(12) 0.00209(9) 0.0232(4) Uani d 1 . .
H H30A 0.337947 0.251408 -0.034815 0.028 Uiso calc 1 . .
H H30B 0.366119 0.147097 0.004464 0.028 Uiso calc 1 . .
P P1B 1.03926(4) 0.27391(3) 0.64698(2) 0.01980(12) Uani d 1 . .
O O1B 0.73186(12) 0.17442(8) 0.56160(6) 0.0247(3) Uani d 1 . .
O O2B 1.08772(12) 0.37786(8) 0.45063(6) 0.0236(3) Uani d 1 . .
C C1B 0.70695(18) 0.41179(12) 0.45028(9) 0.0243(4) Uani d 1 . .
H H1B 0.639525 0.457095 0.431652 0.029 Uiso calc 1 . .
C C2B 0.66229(18) 0.32608(12) 0.49049(9) 0.0232(4) Uani d 1 . .
H H2B 0.565622 0.312511 0.499134 0.028 Uiso calc 1 . .
C C3B 0.76187(17) 0.26046(11) 0.51789(9) 0.0198(4) Uani d 1 . .
C C4B 0.90492(17) 0.27906(11) 0.50426(9) 0.0185(4) Uani d 1 . .
C C5B 0.94642(17) 0.36631(11) 0.46270(9) 0.0201(4) Uani d 1 . .
C C6B 0.84761(18) 0.43300(12) 0.43657(9) 0.0238(4) Uani d 1 . .
H H6B 0.876068 0.492322 0.409687 0.029 Uiso calc 1 . .
C C7B 0.59642(17) 0.13792(12) 0.56147(10) 0.0239(4) Uani d 1 . .
H H7B 0.521795 0.179088 0.571536 0.029 Uiso calc 1 . .
C C8B 0.59304(19) 0.05138(13) 0.62519(11) 0.0335(5) Uani d 1 . .
H H8BA 0.667611 0.011687 0.615704 0.050 Uiso calc 1 . .
H H8BB 0.502508 0.022705 0.629810 0.050 Uiso calc 1 . .
H H8BC 0.606787 0.063489 0.671467 0.050 Uiso calc 1 . .
C C9B 0.5798(2) 0.12544(13) 0.48696(11) 0.0323(4) Uani d 1 . .
H H9BA 0.589932 0.183135 0.447410 0.049 Uiso calc 1 . .
H H9BB 0.487089 0.101298 0.487438 0.049 Uiso calc 1 . .
H H9BC 0.651476 0.083819 0.477855 0.049 Uiso calc 1 . .
C C10B 1.14318(18) 0.46379(11) 0.40493(9) 0.0244(4) Uani d 1 . .
H H10B 1.093593 0.512342 0.420388 0.029 Uiso calc 1 . .
C C11B 1.29504(19) 0.46067(13) 0.42091(10) 0.0283(4) Uani d 1 . .
H H11D 1.301510 0.450503 0.474117 0.042 Uiso calc 1 . .
H H11E 1.339250 0.517506 0.391998 0.042 Uiso calc 1 . .
H H11F 1.342733 0.411976 0.406959 0.042 Uiso calc 1 . .
C C12B 1.1272(2) 0.47910(13) 0.32287(10) 0.0301(4) Uani d 1 . .
H H12D 1.178641 0.432585 0.307474 0.045 Uiso calc 1 . .
H H12E 1.164566 0.537774 0.293236 0.045 Uiso calc 1 . .
H H12F 1.028194 0.476797 0.315047 0.045 Uiso calc 1 . .
C C13B 1.01048(16) 0.20602(11) 0.53049(9) 0.0177(3) Uani d 1 . .
C C14B 1.03032(17) 0.14347(11) 0.49285(9) 0.0215(4) Uani d 1 . .
H H14B 0.976273 0.147910 0.452260 0.026 Uiso calc 1 . .
C C15B 1.12756(17) 0.07502(11) 0.51373(9) 0.0227(4) Uani d 1 . .
H H15B 1.139771 0.032658 0.487868 0.027 Uiso calc 1 . .
C C16B 1.20710(17) 0.06889(11) 0.57289(9) 0.0224(4) Uani d 1 . .
H H16B 1.275321 0.022894 0.587028 0.027 Uiso calc 1 . .
C C17B 1.18669(17) 0.13003(11) 0.61122(9) 0.0217(4) Uani d 1 . .
H H17B 1.241577 0.125313 0.651551 0.026 Uiso calc 1 . .
C C18B 1.08682(17) 0.19868(11) 0.59176(9) 0.0194(4) Uani d 1 . .
C C19B 0.91541(17) 0.19627(11) 0.71832(9) 0.0223(4) Uani d 1 . .
H H19B 0.856780 0.169966 0.689800 0.027 Uiso calc 1 . .
C C20B 0.98146(18) 0.11693(12) 0.77526(10) 0.0286(4) Uani d 1 . .
H H20C 1.041014 0.082756 0.748730 0.034 Uiso calc 1 . .
H H20D 1.041788 0.139264 0.804967 0.034 Uiso calc 1 . .
C C21B 0.8713(2) 0.05504(13) 0.82749(11) 0.0345(5) Uani d 1 . .
H H21C 0.817380 0.027502 0.798613 0.041 Uiso calc 1 . .
H H21D 0.918013 0.006570 0.865178 0.041 Uiso calc 1 . .
C C22B 0.7725(2) 0.10601(14) 0.86646(11) 0.0353(5) Uani d 1 . .
H H22C 0.699449 0.065258 0.897991 0.042 Uiso calc 1 . .
H H22D 0.824911 0.128745 0.899127 0.042 Uiso calc 1 . .
C C23B 0.70455(19) 0.18366(13) 0.80992(11) 0.0320(4) Uani d 1 . .
H H23C 0.643527 0.217229 0.836379 0.038 Uiso calc 1 . .
H H23D 0.645504 0.160359 0.780269 0.038 Uiso calc 1 . .
C C24B 0.81342(18) 0.24663(12) 0.75773(10) 0.0272(4) Uani d 1 . .
H H24C 0.866091 0.274836 0.786643 0.033 Uiso calc 1 . .
H H24D 0.765810 0.294559 0.720036 0.033 Uiso calc 1 . .
C C25B 1.20122(17) 0.27172(11) 0.69469(9) 0.0208(4) Uani d 1 . .
H H25B 1.228156 0.208342 0.720520 0.025 Uiso calc 1 . .
C C26B 1.31797(17) 0.31641(12) 0.63462(9) 0.0222(4) Uani d 1 . .
H H26C 1.334558 0.281686 0.599700 0.027 Uiso calc 1 . .
H H26D 1.287521 0.377284 0.605919 0.027 Uiso calc 1 . .
C C27B 1.45393(18) 0.32211(13) 0.66890(10) 0.0282(4) Uani d 1 . .
H H27C 1.524993 0.353401 0.629089 0.034 Uiso calc 1 . .
H H27D 1.489293 0.261125 0.693694 0.034 Uiso calc 1 . .
C C28B 1.4312(2) 0.37213(14) 0.72561(10) 0.0321(4) Uani d 1 . .
H H28C 1.519260 0.372367 0.748948 0.039 Uiso calc 1 . .
H H28D 1.404605 0.434862 0.699914 0.039 Uiso calc 1 . .
C C29B 1.31674(19) 0.32821(13) 0.78577(10) 0.0289(4) Uani d 1 . .
H H29C 1.300406 0.363504 0.820269 0.035 Uiso calc 1 . .
H H29D 1.347692 0.267590 0.814789 0.035 Uiso calc 1 . .
C C30B 1.18020(18) 0.32175(12) 0.75184(9) 0.0245(4) Uani d 1 . .
H H30C 1.144103 0.382614 0.727317 0.029 Uiso calc 1 . .
H H30D 1.109851 0.290248 0.791983 0.029 Uiso calc 1 . .

loop_
_atom_site_aniso_label
_atom_site_aniso_U_11
_atom_site_aniso_U_22
_atom_site_aniso_U_33
_atom_site_aniso_U_12
_atom_site_aniso_U_13
_atom_site_aniso_U_23
P1A 0.0213(2) 0.0221(2) 0.0174(2) -0.00280(18) -0.00069(17) -0.00635(18)
O1A 0.0190(6) 0.0217(7) 0.0317(7) -0.0014(5) -0.0075(5) -0.0017(5)
O2A 0.0212(6) 0.0212(7) 0.0308(7) 0.0014(5) -0.0038(5) -0.0016(5)
C1A 0.0266(9) 0.0263(10) 0.0233(9) -0.0079(8) 0.0009(7) -0.0082(8)
C2A 0.0209(9) 0.0256(10) 0.0242(9) -0.0019(7) -0.0023(7) -0.0092(8)
C3A 0.0228(9) 0.0212(9) 0.0187(8) -0.0007(7) -0.0051(7) -0.0070(7)
C4A 0.0230(9) 0.0201(9) 0.0188(8) -0.0012(7) -0.0026(7) -0.0081(7)
C5A 0.0212(9) 0.0226(9) 0.0214(9) -0.0003(7) -0.0021(7) -0.0092(7)
C6A 0.0287(10) 0.0217(9) 0.0206(9) -0.0019(7) -0.0018(7) -0.0058(7)
C7A 0.0172(8) 0.0266(10) 0.0229(9) 0.0015(7) -0.0047(7) -0.0059(8)
C8A 0.0289(10) 0.0289(11) 0.0387(11) 0.0028(8) -0.0109(8) -0.0068(9)
C9A 0.0408(11) 0.0334(11) 0.0284(10) 0.0036(9) -0.0133(9) -0.0099(9)
C10A 0.0273(9) 0.0200(9) 0.0209(9) 0.0036(7) -0.0048(7) -0.0035(7)
C11A 0.0271(10) 0.0286(10) 0.0315(10) 0.0048(8) -0.0072(8) -0.0109(8)
C12A 0.0328(10) 0.0269(10) 0.0256(10) 0.0008(8) -0.0022(8) -0.0099(8)
C13A 0.0183(8) 0.0171(9) 0.0202(8) 0.0036(7) -0.0040(7) -0.0043(7)
C14A 0.0260(9) 0.0259(10) 0.0235(9) -0.0003(7) -0.0045(7) -0.0103(8)
C15A 0.0264(9) 0.0293(10) 0.0173(9) 0.0024(8) -0.0030(7) -0.0076(8)
C16A 0.0206(9) 0.0240(9) 0.0200(9) -0.0010(7) 0.0011(7) -0.0025(7)
C17A 0.0212(9) 0.0223(9) 0.0228(9) -0.0019(7) -0.0037(7) -0.0075(7)
C18A 0.0192(8) 0.0204(9) 0.0171(8) 0.0029(7) -0.0031(7) -0.0049(7)
C19A 0.0211(9) 0.0258(10) 0.0217(9) 0.0004(7) -0.0033(7) -0.0089(7)
C20A 0.0243(9) 0.0233(10) 0.0349(10) -0.0005(7) -0.0029(8) -0.0085(8)
C21A 0.0304(10) 0.0241(10) 0.0454(12) 0.0001(8) -0.0067(9) -0.0091(9)
C22A 0.0331(11) 0.0382(12) 0.0455(12) 0.0123(9) -0.0159(9) -0.0246(10)
C23A 0.0276(10) 0.0470(13) 0.0282(10) 0.0096(9) -0.0017(8) -0.0130(9)
C24A 0.0287(10) 0.0406(12) 0.0240(10) 0.0065(9) -0.0001(8) -0.0092(9)
C25A 0.0229(9) 0.0207(9) 0.0193(9) -0.0012(7) -0.0018(7) -0.0068(7)
C26A 0.0263(9) 0.0224(9) 0.0197(9) 0.0015(7) -0.0021(7) -0.0070(7)
C27A 0.0252(9) 0.0332(11) 0.0260(10) 0.0055(8) -0.0063(7) -0.0127(8)
C28A 0.0260(10) 0.0339(11) 0.0284(10) 0.0035(8) -0.0081(8) -0.0122(8)
C29A 0.0299(10) 0.0300(10) 0.0231(9) 0.0006(8) -0.0053(7) -0.0127(8)
C30A 0.0245(9) 0.0255(10) 0.0224(9) 0.0020(7) -0.0047(7) -0.0110(8)
P1B 0.0204(2) 0.0215(2) 0.0189(2) 0.00027(18) -0.00450(17) -0.00770(18)
O1B 0.0187(6) 0.0236(7) 0.0270(7) -0.0037(5) -0.0050(5) -0.0001(5)
O2B 0.0223(6) 0.0189(6) 0.0257(6) -0.0036(5) 0.0004(5) -0.0021(5)
C1B 0.0262(9) 0.0231(10) 0.0243(9) 0.0051(7) -0.0043(7) -0.0083(8)
C2B 0.0205(9) 0.0282(10) 0.0216(9) 0.0009(7) -0.0032(7) -0.0086(8)
C3B 0.0234(9) 0.0197(9) 0.0166(8) -0.0019(7) -0.0022(7) -0.0057(7)
C4B 0.0216(9) 0.0205(9) 0.0152(8) 0.0001(7) -0.0037(6) -0.0078(7)
C5B 0.0226(9) 0.0218(9) 0.0173(8) -0.0015(7) -0.0019(7) -0.0078(7)
C6B 0.0295(10) 0.0184(9) 0.0225(9) -0.0001(7) -0.0023(7) -0.0049(7)
C7B 0.0153(8) 0.0259(10) 0.0280(9) -0.0026(7) -0.0007(7) -0.0049(8)
C8B 0.0259(10) 0.0323(11) 0.0360(11) -0.0073(8) -0.0033(8) -0.0011(9)
C9B 0.0337(11) 0.0306(11) 0.0344(11) -0.0029(8) -0.0074(8) -0.0114(9)
C10B 0.0308(10) 0.0171(9) 0.0234(9) -0.0063(7) 0.0022(7) -0.0044(7)
C11B 0.0302(10) 0.0286(10) 0.0269(10) -0.0099(8) 0.0027(8) -0.0101(8)
C12B 0.0358(11) 0.0266(10) 0.0250(10) -0.0033(8) 0.0004(8) -0.0048(8)
C13B 0.0183(8) 0.0167(9) 0.0167(8) -0.0039(7) -0.0002(6) -0.0032(7)
C14B 0.0224(9) 0.0241(9) 0.0177(8) -0.0049(7) -0.0016(7) -0.0059(7)
C15B 0.0250(9) 0.0202(9) 0.0236(9) -0.0025(7) 0.0007(7) -0.0086(7)
C16B 0.0212(9) 0.0184(9) 0.0255(9) 0.0003(7) -0.0018(7) -0.0041(7)
C17B 0.0198(9) 0.0239(9) 0.0208(9) -0.0013(7) -0.0058(7) -0.0053(7)
C18B 0.0186(8) 0.0195(9) 0.0199(8) -0.0033(7) 0.0003(7) -0.0061(7)
C19B 0.0202(9) 0.0247(9) 0.0242(9) -0.0017(7) -0.0044(7) -0.0098(8)
C20B 0.0245(9) 0.0296(10) 0.0278(10) -0.0016(8) -0.0026(8) -0.0036(8)
C21B 0.0325(11) 0.0329(11) 0.0313(11) -0.0061(9) -0.0015(8) -0.0003(9)
C22B 0.0346(11) 0.0451(13) 0.0270(10) -0.0155(9) 0.0035(8) -0.0124(9)
C23B 0.0267(10) 0.0392(12) 0.0353(11) -0.0069(8) 0.0036(8) -0.0200(9)
C24B 0.0231(9) 0.0311(10) 0.0300(10) -0.0011(8) 0.0000(8) -0.0138(8)
C25B 0.0212(9) 0.0224(9) 0.0194(9) -0.0008(7) -0.0036(7) -0.0069(7)
C26B 0.0241(9) 0.0236(9) 0.0191(9) -0.0035(7) -0.0017(7) -0.0067(7)
C27B 0.0232(9) 0.0362(11) 0.0243(9) -0.0073(8) -0.0010(7) -0.0081(8)
C28B 0.0306(10) 0.0409(12) 0.0262(10) -0.0132(9) -0.0050(8) -0.0105(9)
C29B 0.0308(10) 0.0378(11) 0.0199(9) -0.0059(8) -0.0041(8) -0.0108(8)
C30B 0.0251(9) 0.0303(10) 0.0201(9) -0.0047(8) -0.0026(7) -0.0102(8)

loop_
_atom_type_symbol
_atom_type_description
_atom_type_scat_dispersion_real
_atom_type_scat_dispersion_imag
_atom_type_scat_source
C C 0.0033 0.0016 'International Tables Vol C Tables 4.2.6.8 and 6.1.1.4'
H H 0.0000 0.0000 'International Tables Vol C Tables 4.2.6.8 and 6.1.1.4'
O O 0.0106 0.0060 'International Tables Vol C Tables 4.2.6.8 and 6.1.1.4'
P P 0.1023 0.0942 'International Tables Vol C Tables 4.2.6.8 and 6.1.1.4'

loop_
_geom_angle_atom_site_label_1
_geom_angle_atom_site_label_2
_geom_angle_atom_site_label_3
_geom_angle_site_symmetry_1
_geom_angle_site_symmetry_3
_geom_angle
_geom_angle_publ_flag
C18A P1A C25A . . 101.31(7) ?
C18A P1A C19A . . 98.31(7) ?
C25A P1A C19A . . 106.07(8) ?
C3A O1A C7A . . 119.19(12) ?
C5A O2A C10A . . 120.37(13) ?
C2A C1A C6A . . 121.85(16) ?
C2A C1A H1A . . 119.1 ?
C6A C1A H1A . . 119.1 ?
C1A C2A C3A . . 118.90(16) ?
C1A C2A H2A . . 120.6 ?
C3A C2A H2A . . 120.6 ?
O1A C3A C2A . . 124.80(15) ?
O1A C3A C4A . . 114.40(14) ?
C2A C3A C4A . . 120.76(15) ?
C5A C4A C3A . . 118.97(15) ?
C5A C4A C13A . . 120.65(15) ?
C3A C4A C13A . . 120.36(15) ?
O2A C5A C6A . . 125.33(15) ?
O2A C5A C4A . . 113.90(14) ?
C6A C5A C4A . . 120.76(16) ?
C1A C6A C5A . . 118.68(16) ?
C1A C6A H6A . . 120.7 ?
C5A C6A H6A . . 120.7 ?
O1A C7A C9A . . 110.12(14) ?
O1A C7A C8A . . 104.46(13) ?
C9A C7A C8A . . 113.08(15) ?
O1A C7A H7A . . 109.7 ?
C9A C7A H7A . . 109.7 ?
C8A C7A H7A . . 109.7 ?
C7A C8A H8AA . . 109.5 ?
C7A C8A H8AB . . 109.5 ?
H8AA C8A H8AB . . 109.5 ?
C7A C8A H8AC . . 109.5 ?
H8AA C8A H8AC . . 109.5 ?
H8AB C8A H8AC . . 109.5 ?
C7A C9A H9AA . . 109.5 ?
C7A C9A H9AB . . 109.5 ?
H9AA C9A H9AB . . 109.5 ?
C7A C9A H9AC . . 109.5 ?
H9AA C9A H9AC . . 109.5 ?
H9AB C9A H9AC . . 109.5 ?
O2A C10A C11A . . 104.29(13) ?
O2A C10A C12A . . 111.20(14) ?
C11A C10A C12A . . 111.12(15) ?
O2A C10A H10A . . 110.0 ?
C11A C10A H10A . . 110.0 ?
C12A C10A H10A . . 110.0 ?
C10A C11A H11A . . 109.5 ?
C10A C11A H11B . . 109.5 ?
H11A C11A H11B . . 109.5 ?
C10A C11A H11C . . 109.5 ?
H11A C11A H11C . . 109.5 ?
H11B C11A H11C . . 109.5 ?
C10A C12A H12A . . 109.5 ?
C10A C12A H12B . . 109.5 ?
H12A C12A H12B . . 109.5 ?
C10A C12A H12C . . 109.5 ?
H12A C12A H12C . . 109.5 ?
H12B C12A H12C . . 109.5 ?
C14A C13A C18A . . 119.78(15) ?
C14A C13A C4A . . 118.46(15) ?
C18A C13A C4A . . 121.76(14) ?
C15A C14A C13A . . 121.16(16) ?
C15A C14A H14A . . 119.4 ?
C13A C14A H14A . . 119.4 ?
C14A C15A C16A . . 119.48(16) ?
C14A C15A H15A . . 120.3 ?
C16A C15A H15A . . 120.3 ?
C15A C16A C17A . . 119.91(15) ?
C15A C16A H16A . . 120.0 ?
C17A C16A H16A . . 120.0 ?
C16A C17A C18A . . 121.45(16) ?
C16A C17A H17A . . 119.3 ?
C18A C17A H17A . . 119.3 ?
C17A C18A C13A . . 118.21(15) ?
C17A C18A P1A . . 123.97(13) ?
C13A C18A P1A . . 117.78(12) ?
C20A C19A C24A . . 111.30(15) ?
C20A C19A P1A . . 116.03(12) ?
C24A C19A P1A . . 112.09(12) ?
C20A C19A H19A . . 105.5 ?
C24A C19A H19A . . 105.5 ?
P1A C19A H19A . . 105.5 ?
C19A C20A C21A . . 111.30(14) ?
C19A C20A H20A . . 109.4 ?
C21A C20A H20A . . 109.4 ?
C19A C20A H20B . . 109.4 ?
C21A C20A H20B . . 109.4 ?
H20A C20A H20B . . 108.0 ?
C22A C21A C20A . . 110.94(16) ?
C22A C21A H21A . . 109.5 ?
C20A C21A H21A . . 109.5 ?
C22A C21A H21B . . 109.5 ?
C20A C21A H21B . . 109.5 ?
H21A C21A H21B . . 108.0 ?
C23A C22A C21A . . 110.46(16) ?
C23A C22A H22A . . 109.6 ?
C21A C22A H22A . . 109.6 ?
C23A C22A H22B . . 109.6 ?
C21A C22A H22B . . 109.6 ?
H22A C22A H22B . . 108.1 ?
C22A C23A C24A . . 111.86(16) ?
C22A C23A H23A . . 109.2 ?
C24A C23A H23A . . 109.2 ?
C22A C23A H23B . . 109.2 ?
C24A C23A H23B . . 109.2 ?
H23A C23A H23B . . 107.9 ?
C19A C24A C23A . . 111.26(15) ?
C19A C24A H24A . . 109.4 ?
C23A C24A H24A . . 109.4 ?
C19A C24A H24B . . 109.4 ?
C23A C24A H24B . . 109.4 ?
H24A C24A H24B . . 108.0 ?
C26A C25A C30A . . 109.39(14) ?
C26A C25A P1A . . 107.90(11) ?
C30A C25A P1A . . 110.88(11) ?
C26A C25A H25A . . 109.5 ?
C30A C25A H25A . . 109.5 ?
P1A C25A H25A . . 109.5 ?
C27A C26A C25A . . 111.96(14) ?
C27A C26A H26A . . 109.2 ?
C25A C26A H26A . . 109.2 ?
C27A C26A H26B . . 109.2 ?
C25A C26A H26B . . 109.2 ?
H26A C26A H26B . . 107.9 ?
C26A C27A C28A . . 110.49(14) ?
C26A C27A H27A . . 109.6 ?
C28A C27A H27A . . 109.6 ?
C26A C27A H27B . . 109.6 ?
C28A C27A H27B . . 109.6 ?
H27A C27A H27B . . 108.1 ?
C29A C28A C27A . . 110.67(15) ?
C29A C28A H28A . . 109.5 ?
C27A C28A H28A . . 109.5 ?
C29A C28A H28B . . 109.5 ?
C27A C28A H28B . . 109.5 ?
H28A C28A H28B . . 108.1 ?
C28A C29A C30A . . 112.09(15) ?
C28A C29A H29A . . 109.2 ?
C30A C29A H29A . . 109.2 ?
C28A C29A H29B . . 109.2 ?
C30A C29A H29B . . 109.2 ?
H29A C29A H29B . . 107.9 ?
C29A C30A C25A . . 111.79(14) ?
C29A C30A H30A . . 109.3 ?
C25A C30A H30A . . 109.3 ?
C29A C30A H30B . . 109.3 ?
C25A C30A H30B . . 109.3 ?
H30A C30A H30B . . 107.9 ?
C18B P1B C25B . . 101.86(8) ?
C18B P1B C19B . . 97.03(7) ?
C25B P1B C19B . . 105.46(8) ?
C3B O1B C7B . . 119.71(13) ?
C5B O2B C10B . . 119.60(13) ?
C2B C1B C6B . . 121.67(16) ?
C2B C1B H1B . . 119.2 ?
C6B C1B H1B . . 119.2 ?
C1B C2B C3B . . 118.66(16) ?
C1B C2B H2B . . 120.7 ?
C3B C2B H2B . . 120.7 ?
O1B C3B C2B . . 124.58(15) ?
O1B C3B C4B . . 114.10(14) ?
C2B C3B C4B . . 121.29(15) ?
C3B C4B C5B . . 118.52(15) ?
C3B C4B C13B . . 120.34(14) ?
C5B C4B C13B . . 121.08(14) ?
O2B C5B C6B . . 124.82(15) ?
O2B C5B C4B . . 114.52(14) ?
C6B C5B C4B . . 120.66(15) ?
C1B C6B C5B . . 119.18(16) ?
C1B C6B H6B . . 120.4 ?
C5B C6B H6B . . 120.4 ?
O1B C7B C8B . . 104.22(14) ?
O1B C7B C9B . . 110.32(14) ?
C8B C7B C9B . . 113.21(16) ?
O1B C7B H7B . . 109.6 ?
C8B C7B H7B . . 109.6 ?
C9B C7B H7B . . 109.6 ?
C7B C8B H8BA . . 109.5 ?
C7B C8B H8BB . . 109.5 ?
H8BA C8B H8BB . . 109.5 ?
C7B C8B H8BC . . 109.5 ?
H8BA C8B H8BC . . 109.5 ?
H8BB C8B H8BC . . 109.5 ?
C7B C9B H9BA . . 109.5 ?
C7B C9B H9BB . . 109.5 ?
H9BA C9B H9BB . . 109.5 ?
C7B C9B H9BC . . 109.5 ?
H9BA C9B H9BC . . 109.5 ?
H9BB C9B H9BC . . 109.5 ?
O2B C10B C11B . . 105.04(14) ?
O2B C10B C12B . . 111.04(14) ?
C11B C10B C12B . . 111.61(15) ?
O2B C10B H10B . . 109.7 ?
C11B C10B H10B . . 109.7 ?
C12B C10B H10B . . 109.7 ?
C10B C11B H11D . . 109.5 ?
C10B C11B H11E . . 109.5 ?
H11D C11B H11E . . 109.5 ?
C10B C11B H11F . . 109.5 ?
H11D C11B H11F . . 109.5 ?
H11E C11B H11F . . 109.5 ?
C10B C12B H12D . . 109.5 ?
C10B C12B H12E . . 109.5 ?
H12D C12B H12E . . 109.5 ?
C10B C12B H12F . . 109.5 ?
H12D C12B H12F . . 109.5 ?
H12E C12B H12F . . 109.5 ?
C14B C13B C18B . . 119.97(15) ?
C14B C13B C4B . . 118.23(14) ?
C18B C13B C4B . . 121.79(14) ?
C15B C14B C13B . . 121.06(16) ?
C15B C14B H14B . . 119.5 ?
C13B C14B H14B . . 119.5 ?
C14B C15B C16B . . 119.40(16) ?
C14B C15B H15B . . 120.3 ?
C16B C15B H15B . . 120.3 ?
C17B C16B C15B . . 119.89(16) ?
C17B C16B H16B . . 120.1 ?
C15B C16B H16B . . 120.1 ?
C16B C17B C18B . . 121.45(16) ?
C16B C17B H17B . . 119.3 ?
C18B C17B H17B . . 119.3 ?
C13B C18B C17B . . 118.16(15) ?
C13B C18B P1B . . 117.90(12) ?
C17B C18B P1B . . 123.72(13) ?
C20B C19B C24B . . 110.52(15) ?
C20B C19B P1B . . 116.21(12) ?
C24B C19B P1B . . 111.95(12) ?
C20B C19B H19B . . 105.8 ?
C24B C19B H19B . . 105.8 ?
P1B C19B H19B . . 105.8 ?
C21B C20B C19B . . 111.89(15) ?
C21B C20B H20C . . 109.2 ?
C19B C20B H20C . . 109.2 ?
C21B C20B H20D . . 109.2 ?
C19B C20B H20D . . 109.2 ?
H20C C20B H20D . . 107.9 ?
C22B C21B C20B . . 111.02(16) ?
C22B C21B H21C . . 109.4 ?
C20B C21B H21C . . 109.4 ?
C22B C21B H21D . . 109.4 ?
C20B C21B H21D . . 109.4 ?
H21C C21B H21D . . 108.0 ?
C23B C22B C21B . . 110.62(16) ?
C23B C22B H22C . . 109.5 ?
C21B C22B H22C . . 109.5 ?
C23B C22B H22D . . 109.5 ?
C21B C22B H22D . . 109.5 ?
H22C C22B H22D . . 108.1 ?
C22B C23B C24B . . 111.55(15) ?
C22B C23B H23C . . 109.3 ?
C24B C23B H23C . . 109.3 ?
C22B C23B H23D . . 109.3 ?
C24B C23B H23D . . 109.3 ?
H23C C23B H23D . . 108.0 ?
C23B C24B C19B . . 111.15(15) ?
C23B C24B H24C . . 109.4 ?
C19B C24B H24C . . 109.4 ?
C23B C24B H24D . . 109.4 ?
C19B C24B H24D . . 109.4 ?
H24C C24B H24D . . 108.0 ?
C30B C25B C26B . . 109.85(14) ?
C30B C25B P1B . . 111.27(11) ?
C26B C25B P1B . . 107.78(11) ?
C30B C25B H25B . . 109.3 ?
C26B C25B H25B . . 109.3 ?
P1B C25B H25B . . 109.3 ?
C27B C26B C25B . . 111.70(14) ?
C27B C26B H26C . . 109.3 ?
C25B C26B H26C . . 109.3 ?
C27B C26B H26D . . 109.3 ?
C25B C26B H26D . . 109.3 ?
H26C C26B H26D . . 107.9 ?
C26B C27B C28B . . 110.84(15) ?
C26B C27B H27C . . 109.5 ?
C28B C27B H27C . . 109.5 ?
C26B C27B H27D . . 109.5 ?
C28B C27B H27D . . 109.5 ?
H27C C27B H27D . . 108.1 ?
C29B C28B C27B . . 110.81(15) ?
C29B C28B H28C . . 109.5 ?
C27B C28B H28C . . 109.5 ?
C29B C28B H28D . . 109.5 ?
C27B C28B H28D . . 109.5 ?
H28C C28B H28D . . 108.1 ?
C28B C29B C30B . . 111.36(15) ?
C28B C29B H29C . . 109.4 ?
C30B C29B H29C . . 109.4 ?
C28B C29B H29D . . 109.4 ?
C30B C29B H29D . . 109.4 ?
H29C C29B H29D . . 108.0 ?
C29B C30B C25B . . 111.57(14) ?
C29B C30B H30C . . 109.3 ?
C25B C30B H30C . . 109.3 ?
C29B C30B H30D . . 109.3 ?
C25B C30B H30D . . 109.3 ?
H30C C30B H30D . . 108.0 ?

loop_
_geom_bond_atom_site_label_1
_geom_bond_atom_site_label_2
_geom_bond_site_symmetry_2
_geom_bond_distance
_geom_bond_publ_flag
P1A C18A . 1.8482(16) ?
P1A C25A . 1.8645(17) ?
P1A C19A . 1.8762(17) ?
O1A C3A . 1.376(2) ?
O1A C7A . 1.4444(19) ?
O2A C5A . 1.370(2) ?
O2A C10A . 1.444(2) ?
C1A C2A . 1.386(3) ?
C1A C6A . 1.390(2) ?
C1A H1A . 0.9500 ?
C2A C3A . 1.387(2) ?
C2A H2A . 0.9500 ?
C3A C4A . 1.401(2) ?
C4A C5A . 1.399(2) ?
C4A C13A . 1.495(2) ?
C5A C6A . 1.390(2) ?
C6A H6A . 0.9500 ?
C7A C9A . 1.507(2) ?
C7A C8A . 1.511(2) ?
C7A H7A . 1.0000 ?
C8A H8AA . 0.9800 ?
C8A H8AB . 0.9800 ?
C8A H8AC . 0.9800 ?
C9A H9AA . 0.9800 ?
C9A H9AB . 0.9800 ?
C9A H9AC . 0.9800 ?
C10A C11A . 1.517(2) ?
C10A C12A . 1.518(2) ?
C10A H10A . 1.0000 ?
C11A H11A . 0.9800 ?
C11A H11B . 0.9800 ?
C11A H11C . 0.9800 ?
C12A H12A . 0.9800 ?
C12A H12B . 0.9800 ?
C12A H12C . 0.9800 ?
C13A C14A . 1.399(2) ?
C13A C18A . 1.403(2) ?
C14A C15A . 1.379(2) ?
C14A H14A . 0.9500 ?
C15A C16A . 1.387(2) ?
C15A H15A . 0.9500 ?
C16A C17A . 1.389(2) ?
C16A H16A . 0.9500 ?
C17A C18A . 1.397(2) ?
C17A H17A . 0.9500 ?
C19A C20A . 1.527(2) ?
C19A C24A . 1.532(2) ?
C19A H19A . 1.0000 ?
C20A C21A . 1.534(3) ?
C20A H20A . 0.9900 ?
C20A H20B . 0.9900 ?
C21A C22A . 1.520(3) ?
C21A H21A . 0.9900 ?
C21A H21B . 0.9900 ?
C22A C23A . 1.518(3) ?
C22A H22A . 0.9900 ?
C22A H22B . 0.9900 ?
C23A C24A . 1.532(3) ?
C23A H23A . 0.9900 ?
C23A H23B . 0.9900 ?
C24A H24A . 0.9900 ?
C24A H24B . 0.9900 ?
C25A C26A . 1.535(2) ?
C25A C30A . 1.541(2) ?
C25A H25A . 1.0000 ?
C26A C27A . 1.531(2) ?
C26A H26A . 0.9900 ?
C26A H26B . 0.9900 ?
C27A C28A . 1.531(2) ?
C27A H27A . 0.9900 ?
C27A H27B . 0.9900 ?
C28A C29A . 1.522(2) ?
C28A H28A . 0.9900 ?
C28A H28B . 0.9900 ?
C29A C30A . 1.528(2) ?
C29A H29A . 0.9900 ?
C29A H29B . 0.9900 ?
C30A H30A . 0.9900 ?
C30A H30B . 0.9900 ?
P1B C18B . 1.8482(17) ?
P1B C25B . 1.8624(17) ?
P1B C19B . 1.8771(17) ?
O1B C3B . 1.373(2) ?
O1B C7B . 1.4437(19) ?
O2B C5B . 1.367(2) ?
O2B C10B . 1.449(2) ?
C1B C2B . 1.388(2) ?
C1B C6B . 1.388(2) ?
C1B H1B . 0.9500 ?
C2B C3B . 1.390(2) ?
C2B H2B . 0.9500 ?
C3B C4B . 1.402(2) ?
C4B C5B . 1.404(2) ?
C4B C13B . 1.499(2) ?
C5B C6B . 1.391(2) ?
C6B H6B . 0.9500 ?
C7B C8B . 1.508(2) ?
C7B C9B . 1.516(3) ?
C7B H7B . 1.0000 ?
C8B H8BA . 0.9800 ?
C8B H8BB . 0.9800 ?
C8B H8BC . 0.9800 ?
C9B H9BA . 0.9800 ?
C9B H9BB . 0.9800 ?
C9B H9BC . 0.9800 ?
C10B C11B . 1.513(2) ?
C10B C12B . 1.522(2) ?
C10B H10B . 1.0000 ?
C11B H11D . 0.9800 ?
C11B H11E . 0.9800 ?
C11B H11F . 0.9800 ?
C12B H12D . 0.9800 ?
C12B H12E . 0.9800 ?
C12B H12F . 0.9800 ?
C13B C14B . 1.396(2) ?
C13B C18B . 1.402(2) ?
C14B C15B . 1.385(2) ?
C14B H14B . 0.9500 ?
C15B C16B . 1.390(2) ?
C15B H15B . 0.9500 ?
C16B C17B . 1.387(2) ?
C16B H16B . 0.9500 ?
C17B C18B . 1.402(2) ?
C17B H17B . 0.9500 ?
C19B C20B . 1.529(2) ?
C19B C24B . 1.538(2) ?
C19B H19B . 1.0000 ?
C20B C21B . 1.528(2) ?
C20B H20C . 0.9900 ?
C20B H20D . 0.9900 ?
C21B C22B . 1.521(3) ?
C21B H21C . 0.9900 ?
C21B H21D . 0.9900 ?
C22B C23B . 1.518(3) ?
C22B H22C . 0.9900 ?
C22B H22D . 0.9900 ?
C23B C24B . 1.528(2) ?
C23B H23C . 0.9900 ?
C23B H23D . 0.9900 ?
C24B H24C . 0.9900 ?
C24B H24D . 0.9900 ?
C25B C30B . 1.535(2) ?
C25B C26B . 1.544(2) ?
C25B H25B . 1.0000 ?
C26B C27B . 1.528(2) ?
C26B H26C . 0.9900 ?
C26B H26D . 0.9900 ?
C27B C28B . 1.529(3) ?
C27B H27C . 0.9900 ?
C27B H27D . 0.9900 ?
C28B C29B . 1.527(2) ?
C28B H28C . 0.9900 ?
C28B H28D . 0.9900 ?
C29B C30B . 1.532(2) ?
C29B H29C . 0.9900 ?
C29B H29D . 0.9900 ?
C30B H30C . 0.9900 ?
C30B H30D . 0.9900 ?

loop_
_geom_torsion_atom_site_label_1
_geom_torsion_atom_site_label_2
_geom_torsion_atom_site_label_3
_geom_torsion_atom_site_label_4
_geom_torsion_site_symmetry_1
_geom_torsion_site_symmetry_2
_geom_torsion_site_symmetry_3
_geom_torsion_site_symmetry_4
_geom_torsion
_geom_torsion_publ_flag
C6A C1A C2A C3A . . . . -0.2(3) ?
C7A O1A C3A C2A . . . . 22.6(2) ?
C7A O1A C3A C4A . . . . -159.49(14) ?
C1A C2A C3A O1A . . . . 175.60(16) ?
C1A C2A C3A C4A . . . . -2.2(2) ?
O1A C3A C4A C5A . . . . -175.61(14) ?
C2A C3A C4A C5A . . . . 2.4(2) ?
O1A C3A C4A C13A . . . . 5.6(2) ?
C2A C3A C4A C13A . . . . -176.36(15) ?
C10A O2A C5A C6A . . . . -2.7(2) ?
C10A O2A C5A C4A . . . . 177.65(14) ?
C3A C4A C5A O2A . . . . 179.42(14) ?
C13A C4A C5A O2A . . . . -1.8(2) ?
C3A C4A C5A C6A . . . . -0.3(2) ?
C13A C4A C5A C6A . . . . 178.46(15) ?
C2A C1A C6A C5A . . . . 2.2(3) ?
O2A C5A C6A C1A . . . . 178.38(16) ?
C4A C5A C6A C1A . . . . -2.0(2) ?
C3A O1A C7A C9A . . . . 67.99(18) ?
C3A O1A C7A C8A . . . . -170.30(14) ?
C5A O2A C10A C11A . . . . 167.36(14) ?
C5A O2A C10A C12A . . . . -72.79(19) ?
C5A C4A C13A C14A . . . . -96.12(19) ?
C3A C4A C13A C14A . . . . 82.6(2) ?
C5A C4A C13A C18A . . . . 83.7(2) ?
C3A C4A C13A C18A . . . . -97.6(2) ?
C18A C13A C14A C15A . . . . -1.1(3) ?
C4A C13A C14A C15A . . . . 178.67(16) ?
C13A C14A C15A C16A . . . . 0.5(3) ?
C14A C15A C16A C17A . . . . 0.1(3) ?
C15A C16A C17A C18A . . . . 0.0(3) ?
C16A C17A C18A C13A . . . . -0.7(2) ?
C16A C17A C18A P1A . . . . 176.77(13) ?
C14A C13A C18A C17A . . . . 1.2(2) ?
C4A C13A C18A C17A . . . . -178.58(15) ?
C14A C13A C18A P1A . . . . -176.40(12) ?
C4A C13A C18A P1A . . . . 3.8(2) ?
C25A P1A C18A C17A . . . . 29.19(16) ?
C19A P1A C18A C17A . . . . -79.14(15) ?
C25A P1A C18A C13A . . . . -153.34(13) ?
C19A P1A C18A C13A . . . . 98.32(13) ?
C18A P1A C19A C20A . . . . 69.43(14) ?
C25A P1A C19A C20A . . . . -34.95(15) ?
C18A P1A C19A C24A . . . . -161.19(13) ?
C25A P1A C19A C24A . . . . 94.43(14) ?
C24A C19A C20A C21A . . . . 54.5(2) ?
P1A C19A C20A C21A . . . . -175.70(13) ?
C19A C20A C21A C22A . . . . -56.6(2) ?
C20A C21A C22A C23A . . . . 57.2(2) ?
C21A C22A C23A C24A . . . . -56.6(2) ?
C20A C19A C24A C23A . . . . -53.4(2) ?
P1A C19A C24A C23A . . . . 174.79(13) ?
C22A C23A C24A C19A . . . . 54.8(2) ?
C18A P1A C25A C26A . . . . 64.78(12) ?
C19A P1A C25A C26A . . . . 166.96(11) ?
C18A P1A C25A C30A . . . . -175.44(12) ?
C19A P1A C25A C30A . . . . -73.26(13) ?
C30A C25A C26A C27A . . . . 56.37(18) ?
P1A C25A C26A C27A . . . . 177.09(11) ?
C25A C26A C27A C28A . . . . -57.73(19) ?
C26A C27A C28A C29A . . . . 56.0(2) ?
C27A C28A C29A C30A . . . . -55.3(2) ?
C28A C29A C30A C25A . . . . 55.2(2) ?
C26A C25A C30A C29A . . . . -54.59(19) ?
P1A C25A C30A C29A . . . . -173.47(12) ?
C6B C1B C2B C3B . . . . 0.4(3) ?
C7B O1B C3B C2B . . . . 21.1(2) ?
C7B O1B C3B C4B . . . . -160.94(14) ?
C1B C2B C3B O1B . . . . 176.52(15) ?
C1B C2B C3B C4B . . . . -1.3(2) ?
O1B C3B C4B C5B . . . . -177.37(14) ?
C2B C3B C4B C5B . . . . 0.7(2) ?
O1B C3B C4B C13B . . . . 5.6(2) ?
C2B C3B C4B C13B . . . . -176.37(15) ?
C10B O2B C5B C6B . . . . -2.8(2) ?
C10B O2B C5B C4B . . . . 176.58(13) ?
C3B C4B C5B O2B . . . . -178.51(14) ?
C13B C4B C5B O2B . . . . -1.5(2) ?
C3B C4B C5B C6B . . . . 0.9(2) ?
C13B C4B C5B C6B . . . . 177.94(15) ?
C2B C1B C6B C5B . . . . 1.1(3) ?
O2B C5B C6B C1B . . . . 177.55(15) ?
C4B C5B C6B C1B . . . . -1.8(2) ?
C3B O1B C7B C8B . . . . -169.65(14) ?
C3B O1B C7B C9B . . . . 68.52(19) ?
C5B O2B C10B C11B . . . . 164.71(14) ?
C5B O2B C10B C12B . . . . -74.49(18) ?
C3B C4B C13B C14B . . . . 73.2(2) ?
C5B C4B C13B C14B . . . . -103.78(18) ?
C3B C4B C13B C18B . . . . -105.83(19) ?
C5B C4B C13B C18B . . . . 77.2(2) ?
C18B C13B C14B C15B . . . . -1.8(2) ?
C4B C13B C14B C15B . . . . 179.17(15) ?
C13B C14B C15B C16B . . . . -0.3(2) ?
C14B C15B C16B C17B . . . . 1.2(2) ?
C15B C16B C17B C18B . . . . 0.0(2) ?
C14B C13B C18B C17B . . . . 3.0(2) ?
C4B C13B C18B C17B . . . . -178.03(14) ?
C14B C13B C18B P1B . . . . -171.87(12) ?
C4B C13B C18B P1B . . . . 7.1(2) ?
C16B C17B C18B C13B . . . . -2.1(2) ?
C16B C17B C18B P1B . . . . 172.39(13) ?
C25B P1B C18B C13B . . . . -159.33(13) ?
C19B P1B C18B C13B . . . . 93.19(13) ?
C25B P1B C18B C17B . . . . 26.15(16) ?
C19B P1B C18B C17B . . . . -81.32(15) ?
C18B P1B C19B C20B . . . . 72.74(14) ?
C25B P1B C19B C20B . . . . -31.67(15) ?
C18B P1B C19B C24B . . . . -158.96(12) ?
C25B P1B C19B C24B . . . . 96.63(13) ?
C24B C19B C20B C21B . . . . 54.6(2) ?
P1B C19B C20B C21B . . . . -176.42(13) ?
C19B C20B C21B C22B . . . . -55.9(2) ?
C20B C21B C22B C23B . . . . 56.4(2) ?
C21B C22B C23B C24B . . . . -56.9(2) ?
C22B C23B C24B C19B . . . . 56.1(2) ?
C20B C19B C24B C23B . . . . -54.35(19) ?
P1B C19B C24B C23B . . . . 174.40(12) ?
C18B P1B C25B C30B . . . . -173.24(12) ?
C19B P1B C25B C30B . . . . -72.42(13) ?
C18B P1B C25B C26B . . . . 66.26(13) ?
C19B P1B C25B C26B . . . . 167.08(11) ?
C30B C25B C26B C27B . . . . 55.71(19) ?
P1B C25B C26B C27B . . . . 177.10(12) ?
C25B C26B C27B C28B . . . . -56.7(2) ?
C26B C27B C28B C29B . . . . 56.3(2) ?
C27B C28B C29B C30B . . . . -56.1(2) ?
C28B C29B C30B C25B . . . . 56.1(2) ?
C26B C25B C30B C29B . . . . -55.11(19) ?
P1B C25B C30B C29B . . . . -174.39(12) ?

_cod_database_fobs_code 2243734
